data_7009126
loop_
_publ_author_name
'Su, Weiping'
'Cao, Rong'
'Hong, Maochun'
'Wu, Daxu'
'Lu, Jiaxi'

_publ_section_title
;
 A new access to palladium--phosphine chemistry. Formation of
 polynuclear palladium compounds via the oxidation of ligands in simple
 palladium(II) complexes
;
_journal_issue 9
_journal_name_full 'Journal of the Chemical Society, Dalton Transactions'
_journal_page_first 1527
_journal_paper_doi 10.1039/a908788e
_journal_year 2000
_chemical_formula_sum 'C29 H30 P2 Pd S2'
_chemical_formula_weight 610.99
_chemical_name_systematic
; 
 ? 
;
_space_group_IT_number 14
_symmetry_space_group_name_Hall '-P 2yn'
_symmetry_space_group_name_H-M 'P 1 21/n 1'
_atom_sites_solution_hydrogens geom
_atom_sites_solution_primary direct
_atom_sites_solution_secondary difmap
_audit_creation_method SHELXL
_cell_angle_alpha 90.00
_cell_angle_beta 107.87(3)
_cell_angle_gamma 90.00
_cell_formula_units_Z 4
_cell_length_a 10.354(2)
_cell_length_b 25.041(5)
_cell_length_c 11.332(2)
_cell_measurement_temperature 293(2)
_cell_volume 2796.4(10)
_computing_structure_refinement 'SHELXL-93 (Sheldrick, 1993)'
_computing_structure_solution 'SHELXS-86 (Sheldrick, 1990)'
_diffrn_ambient_temperature 293(2)
_diffrn_radiation_monochromator graphite
_diffrn_radiation_source 'fine-focus sealed tube'
_diffrn_radiation_type MoK\a
_diffrn_radiation_wavelength 0.71073
_diffrn_reflns_av_R_equivalents 0.0221
_diffrn_reflns_av_sigmaI/netI 0.0430
_diffrn_reflns_limit_h_max 12
_diffrn_reflns_limit_h_min 0
_diffrn_reflns_limit_k_max 30
_diffrn_reflns_limit_k_min 0
_diffrn_reflns_limit_l_max 13
_diffrn_reflns_limit_l_min -13
_diffrn_reflns_number 5285
_diffrn_reflns_theta_max 26.01
_diffrn_reflns_theta_min 1.63
_exptl_absorpt_coefficient_mu 0.944
_exptl_crystal_density_diffrn 1.451
_exptl_crystal_F_000 1248
_refine_diff_density_max 0.823
_refine_diff_density_min -0.686
_refine_diff_density_rms 0.078
_refine_ls_extinction_method none
_refine_ls_goodness_of_fit_all 1.056
_refine_ls_goodness_of_fit_obs 1.143
_refine_ls_matrix_type full
_refine_ls_number_parameters 316
_refine_ls_number_reflns 5010
_refine_ls_number_restraints 0
_refine_ls_restrained_S_all 1.056
_refine_ls_restrained_S_obs 1.143
_refine_ls_R_factor_all 0.0488
_refine_ls_R_factor_obs 0.0357
_refine_ls_shift/esd_max -0.002
_refine_ls_shift/esd_mean 0.000
_refine_ls_structure_factor_coef Fsqd
_refine_ls_weighting_details 'w=1/[\s^2^(Fo^2^)+(0.0650P)^2^+0.2006P] where P=(Fo^2^+2Fc^2^)/3'
_refine_ls_weighting_scheme calc
_refine_ls_wR_factor_all 0.1024
_refine_ls_wR_factor_obs 0.1006
_reflns_number_observed 4188
_reflns_number_total 5010
_reflns_observed_criterion >2sigma(I)
_cod_data_source_file a908788e.txt
_cod_data_source_block shel
_cod_depositor_comments
;
The following automatic conversions were performed:

'_refine_ls_weighting_scheme' value 'calc
w=1/[\s^2^(Fo^2^)+(0.0650P)^2^+0.2006P] where P=(Fo^2^+2Fc^2^)/3' was
changed to 'calc'. New tag '_refine_ls_weighting_details' was
created. The value of the new tag was set to
'w=1/[\s^2^(Fo^2^)+(0.0650P)^2^+0.2006P] where P=(Fo^2^+2Fc^2^)/3'.

Automatic conversion script
Id: cif_fix_values 3143 2015-03-26 13:38:13Z robertas 
;
_cod_database_code 7009126

loop_
_symmetry_equiv_pos_as_xyz
'x, y, z'
'-x+1/2, y+1/2, -z+1/2'
'-x, -y, -z'
'x-1/2, -y-1/2, z-1/2'

loop_
_atom_site_aniso_label
_atom_site_aniso_U_11
_atom_site_aniso_U_22
_atom_site_aniso_U_33
_atom_site_aniso_U_23
_atom_site_aniso_U_13
_atom_site_aniso_U_12
Pd 0.0333(2) 0.0378(2) 0.0454(2) -0.00526(10) 0.01530(11) -0.00018(10)
S1 0.0484(5) 0.0570(6) 0.0710(6) -0.0183(5) 0.0264(5) -0.0157(4)
S2 0.0498(6) 0.0804(8) 0.1151(10) -0.0339(7) 0.0393(6) 0.0023(5)
P1 0.0318(4) 0.0380(4) 0.0440(5) -0.0012(3) 0.0119(3) 0.0021(3)
P2 0.0421(5) 0.0375(5) 0.0449(5) -0.0050(4) 0.0095(4) 0.0006(4)
C01 0.039(2) 0.089(4) 0.137(5) -0.015(3) 0.020(3) -0.004(2)
C02 0.048(4) 0.128(7) 0.101(6) -0.034(5) 0.039(4) -0.015(4)
C1 0.033(2) 0.049(2) 0.053(2) 0.002(2) 0.0030(15) 0.0063(15)
C2 0.031(2) 0.050(2) 0.072(2) -0.008(2) 0.001(2) -0.003(2)
C3 0.047(2) 0.049(2) 0.055(2) -0.010(2) -0.002(2) -0.002(2)
C11 0.039(2) 0.039(2) 0.059(2) -0.003(2) 0.012(2) 0.0032(14)
C12 0.088(3) 0.056(3) 0.054(2) -0.011(2) 0.009(2) 0.015(2)
C13 0.122(5) 0.056(3) 0.071(3) -0.021(2) -0.005(3) 0.022(3)
C14 0.103(4) 0.043(2) 0.100(4) -0.008(3) -0.004(3) 0.002(3)
C15 0.118(5) 0.047(3) 0.125(5) 0.016(3) 0.056(4) 0.000(3)
C16 0.109(4) 0.048(2) 0.102(4) 0.005(2) 0.062(3) 0.009(2)
C21 0.038(2) 0.042(2) 0.048(2) -0.0016(14) 0.0141(15) 0.0012(14)
C22 0.042(2) 0.125(4) 0.058(3) 0.004(3) 0.018(2) 0.004(2)
C23 0.066(3) 0.134(5) 0.073(3) 0.006(3) 0.039(3) -0.007(3)
C24 0.101(4) 0.088(3) 0.059(3) 0.016(2) 0.038(3) 0.009(3)
C25 0.078(3) 0.065(3) 0.057(3) 0.013(2) 0.014(2) 0.014(2)
C26 0.046(2) 0.053(2) 0.053(2) 0.003(2) 0.014(2) 0.007(2)
C31 0.052(2) 0.037(2) 0.046(2) -0.0079(14) 0.013(2) -0.0038(15)
C32 0.130(4) 0.041(2) 0.061(3) 0.006(2) 0.043(3) 0.013(2)
C33 0.123(4) 0.063(3) 0.054(2) 0.003(2) 0.043(3) 0.007(3)
C34 0.069(3) 0.051(2) 0.059(2) -0.009(2) 0.023(2) 0.004(2)
C35 0.072(3) 0.049(2) 0.065(3) -0.001(2) 0.022(2) 0.017(2)
C36 0.065(2) 0.044(2) 0.049(2) 0.004(2) 0.016(2) 0.011(2)
C41 0.051(2) 0.041(2) 0.050(2) -0.003(2) 0.017(2) 0.001(2)
C41 0.062(3) 0.069(3) 0.074(3) 0.005(2) 0.018(2) -0.010(2)
C43 0.087(4) 0.078(3) 0.111(4) 0.025(3) 0.042(3) -0.008(3)
C44 0.111(4) 0.077(3) 0.068(3) 0.015(3) 0.037(3) 0.010(3)
C45 0.109(4) 0.069(3) 0.053(3) 0.005(2) 0.007(3) 0.003(3)
C46 0.067(3) 0.058(2) 0.054(2) 0.001(2) 0.006(2) -0.009(2)
C02' 0.018(5) 0.051(7) 0.101(11) -0.021(7) 0.004(6) 0.002(5)

loop_
_atom_site_label
_atom_site_type_symbol
_atom_site_fract_x
_atom_site_fract_y
_atom_site_fract_z
_atom_site_U_iso_or_equiv
_atom_site_thermal_displace_type
_atom_site_occupancy
_atom_site_calc_flag
_atom_site_refinement_flags
_atom_site_disorder_group
Pd Pd 0.19697(2) 0.824354(10) 0.32171(2) 0.03812(10) Uani 1 d . .
S1 S 0.06119(10) 0.75293(4) 0.22883(10) 0.0570(3) Uani 1 d . .
S2 S 0.01016(12) 0.86421(5) 0.35534(14) 0.0786(4) Uani 1 d . .
P1 P 0.37828(8) 0.78553(3) 0.28172(8) 0.0379(2) Uani 1 d . .
P2 P 0.31826(9) 0.90005(3) 0.39331(8) 0.0424(2) Uani 1 d . .
C01 C -0.1089(4) 0.7761(2) 0.2225(6) 0.090(2) Uani 1 d . .
C02 C -0.1066(7) 0.8055(4) 0.3298(8) 0.088(2) Uani 0.70 d P .
C1 C 0.5430(3) 0.79977(14) 0.3955(3) 0.0472(8) Uani 1 d . .
H1A H 0.5437(3) 0.78461(14) 0.4745(3) 0.057 Uiso 1 calc R .
H1B H 0.6127(3) 0.78168(14) 0.3697(3) 0.057 Uiso 1 calc R .
C2 C 0.5807(3) 0.85885(14) 0.4151(4) 0.0543(9) Uani 1 d . .
H2A H 0.5690(3) 0.87527(14) 0.3350(4) 0.065 Uiso 1 calc R .
H2B H 0.6758(3) 0.86168(14) 0.4627(4) 0.065 Uiso 1 calc R .
C3 C 0.4965(4) 0.89003(15) 0.4822(3) 0.0545(9) Uani 1 d . .
H3A H 0.5382(4) 0.92474(15) 0.5054(3) 0.065 Uiso 1 calc R .
H3B H 0.5005(4) 0.87125(15) 0.5581(3) 0.065 Uiso 1 calc R .
C11 C 0.3833(3) 0.71288(14) 0.2789(3) 0.0463(8) Uani 1 d . .
C12 C 0.4118(5) 0.6845(2) 0.1851(4) 0.0692(12) Uani 1 d . .
H12A H 0.4262(5) 0.7024(2) 0.1183(4) 0.083 Uiso 1 calc R .
C13 C 0.4188(6) 0.6291(2) 0.1910(5) 0.091(2) Uani 1 d . .
H13A H 0.4364(6) 0.6102(2) 0.1269(5) 0.109 Uiso 1 calc R .
C14 C 0.4006(6) 0.6023(2) 0.2878(5) 0.090(2) Uani 1 d . .
H14A H 0.4052(6) 0.5652(2) 0.2901(5) 0.108 Uiso 1 calc R .
C15 C 0.3755(6) 0.6300(2) 0.3826(6) 0.092(2) Uani 1 d . .
H15A H 0.3650(6) 0.6119(2) 0.4507(6) 0.111 Uiso 1 calc R .
C16 C 0.3659(6) 0.6853(2) 0.3760(5) 0.0795(15) Uani 1 d . .
H16A H 0.3470(6) 0.7039(2) 0.4399(5) 0.095 Uiso 1 calc R .
C21 C 0.3922(3) 0.80712(14) 0.1327(3) 0.0422(7) Uani 1 d . .
C22 C 0.5157(4) 0.8121(2) 0.1104(4) 0.0742(13) Uani 1 d . .
H22A H 0.5952(4) 0.8038(2) 0.1729(4) 0.089 Uiso 1 calc R .
C23 C 0.5226(6) 0.8291(2) -0.0033(5) 0.087(2) Uani 1 d . .
H23A H 0.6062(6) 0.8326(2) -0.0171(5) 0.104 Uiso 1 calc R .
C24 C 0.4064(6) 0.8409(2) -0.0947(4) 0.0798(14) Uani 1 d . .
H24A H 0.4107(6) 0.8528(2) -0.1712(4) 0.096 Uiso 1 calc R .
C25 C 0.2829(5) 0.8353(2) -0.0752(4) 0.0679(12) Uani 1 d . .
H25A H 0.2037(5) 0.8423(2) -0.1392(4) 0.081 Uiso 1 calc R .
C26 C 0.2760(4) 0.81925(14) 0.0388(3) 0.0509(9) Uani 1 d . .
H26A H 0.1921(4) 0.81663(14) 0.0525(3) 0.061 Uiso 1 calc R .
C31 C 0.2603(4) 0.94165(13) 0.4996(3) 0.0454(8) Uani 1 d . .
C32 C 0.2535(5) 0.9196(2) 0.6079(4) 0.0743(14) Uani 1 d . .
H32A H 0.2757(5) 0.8838(2) 0.6243(4) 0.089 Uiso 1 calc R .
C33 C 0.2138(6) 0.9498(2) 0.6943(4) 0.0765(14) Uani 1 d . .
H33A H 0.2135(6) 0.9346(2) 0.7691(4) 0.092 Uiso 1 calc R .
C34 C 0.1757(4) 1.0014(2) 0.6687(4) 0.0587(10) Uani 1 d . .
H34A H 0.1473(4) 1.0215(2) 0.7252(4) 0.070 Uiso 1 calc R .
C35 C 0.1791(4) 1.0236(2) 0.5602(4) 0.0616(10) Uani 1 d . .
H35A H 0.1531(4) 1.0590(2) 0.5427(4) 0.074 Uiso 1 calc R .
C36 C 0.2207(4) 0.99403(14) 0.4760(3) 0.0528(9) Uani 1 d . .
H36A H 0.2220(4) 1.00972(14) 0.4020(3) 0.063 Uiso 1 calc R .
C41 C 0.3158(4) 0.94337(14) 0.2631(3) 0.0470(8) Uani 1 d . .
C41 C 0.4220(5) 0.9775(2) 0.2644(4) 0.0690(12) Uani 1 d . .
H41A H 0.4971(5) 0.9799(2) 0.3349(4) 0.083 Uiso 1 calc R .
C43 C 0.4161(6) 1.0079(2) 0.1610(6) 0.090(2) Uani 1 d . .
H43A H 0.4881(6) 1.0303(2) 0.1622(6) 0.107 Uiso 1 calc R .
C44 C 0.3064(6) 1.0053(2) 0.0575(5) 0.0831(15) Uani 1 d . .
H44A H 0.3041(6) 1.0256(2) -0.0118(5) 0.100 Uiso 1 calc R .
C45 C 0.2002(6) 0.9731(2) 0.0554(4) 0.0808(15) Uani 1 d . .
H45A H 0.1241(6) 0.9718(2) -0.0144(4) 0.097 Uiso 1 calc R .
C46 C 0.2064(4) 0.9420(2) 0.1590(4) 0.0624(11) Uani 1 d . .
H46A H 0.1339(4) 0.9197(2) 0.1570(4) 0.075 Uiso 1 calc R .
C02' C -0.1295(11) 0.8365(5) 0.2296(16) 0.060(4) Uani 0.30 d P .

loop_
_atom_type_symbol
_atom_type_description
_atom_type_scat_dispersion_real
_atom_type_scat_dispersion_imag
_atom_type_scat_source
C C 0.0033 0.0016 'International Tables Vol C Tables 4.2.6.8 and 6.1.1.4'
H H 0.0000 0.0000 'International Tables Vol C Tables 4.2.6.8 and 6.1.1.4'
P P 0.1023 0.0942 'International Tables Vol C Tables 4.2.6.8 and 6.1.1.4'
S S 0.1246 0.1234 'International Tables Vol C Tables 4.2.6.8 and 6.1.1.4'
Pd Pd -0.9988 1.0072 'International Tables Vol C Tables 4.2.6.8 and 6.1.1.4'

loop_
_geom_angle_atom_site_label_1
_geom_angle_atom_site_label_2
_geom_angle_atom_site_label_3
_geom_angle
_geom_angle_site_symmetry_1
_geom_angle_site_symmetry_3
_geom_angle_publ_flag
P1 Pd P2 91.60(3) . . ?
P1 Pd S2 178.12(4) . . ?
P2 Pd S2 88.84(4) . . ?
P1 Pd S1 90.14(4) . . ?
P2 Pd S1 173.48(4) . . ?
S2 Pd S1 89.22(4) . . ?
C01 S1 Pd 102.4(2) . . ?
C02' S2 C02 42.3(5) . . ?
C02' S2 Pd 102.1(4) . . ?
C02 S2 Pd 99.8(2) . . ?
C11 P1 C21 105.6(2) . . ?
C11 P1 C1 100.5(2) . . ?
C21 P1 C1 105.9(2) . . ?
C11 P1 Pd 117.35(12) . . ?
C21 P1 Pd 111.25(11) . . ?
C1 P1 Pd 115.03(12) . . ?
C41 P2 C31 105.5(2) . . ?
C41 P2 C3 106.8(2) . . ?
C31 P2 C3 101.3(2) . . ?
C41 P2 Pd 109.68(12) . . ?
C31 P2 Pd 116.85(12) . . ?
C3 P2 Pd 115.75(12) . . ?
C02 C01 C02' 53.6(7) . . ?
C02 C01 S1 111.6(4) . . ?
C02' C01 S1 117.2(5) . . ?
C02' C02 C01 67.7(7) . . ?
C02' C02 S2 67.2(7) . . ?
C01 C02 S2 112.5(5) . . ?
C2 C1 P1 115.6(2) . . ?
C1 C2 C3 114.0(3) . . ?
C2 C3 P2 115.3(2) . . ?
C16 C11 C12 118.3(4) . . ?
C16 C11 P1 118.9(3) . . ?
C12 C11 P1 122.7(3) . . ?
C11 C12 C13 119.7(5) . . ?
C14 C13 C12 121.2(5) . . ?
C13 C14 C15 119.7(5) . . ?
C14 C15 C16 119.4(5) . . ?
C11 C16 C15 121.7(5) . . ?
C26 C21 C22 118.6(4) . . ?
C26 C21 P1 118.9(3) . . ?
C22 C21 P1 122.5(3) . . ?
C23 C22 C21 120.9(4) . . ?
C24 C23 C22 119.5(5) . . ?
C23 C24 C25 120.5(4) . . ?
C24 C25 C26 120.1(4) . . ?
C21 C26 C25 120.4(4) . . ?
C32 C31 C36 117.7(3) . . ?
C32 C31 P2 118.6(3) . . ?
C36 C31 P2 123.6(3) . . ?
C31 C32 C33 121.2(4) . . ?
C34 C33 C32 119.7(4) . . ?
C33 C34 C35 119.8(4) . . ?
C34 C35 C36 120.5(4) . . ?
C31 C36 C35 121.0(4) . . ?
C46 C41 C41 118.0(4) . . ?
C46 C41 P2 119.1(3) . . ?
C41 C41 P2 122.9(3) . . ?
C43 C41 C41 120.1(5) . . ?
C44 C43 C41 120.8(5) . . ?
C45 C44 C43 120.0(5) . . ?
C44 C45 C46 119.3(5) . . ?
C41 C46 C45 121.8(4) . . ?
C02 C02' C01 58.7(7) . . ?
C02 C02' S2 70.5(7) . . ?
C01 C02' S2 109.1(8) . . ?

loop_
_geom_bond_atom_site_label_1
_geom_bond_atom_site_label_2
_geom_bond_distance
_geom_bond_site_symmetry_2
_geom_bond_publ_flag
Pd P1 2.2797(9) . ?
Pd P2 2.2810(10) . ?
Pd S2 2.3096(11) . ?
Pd S1 2.3184(11) . ?
S1 C01 1.834(5) . ?
S2 C02' 1.827(13) . ?
S2 C02 1.868(8) . ?
P1 C11 1.820(4) . ?
P1 C21 1.821(4) . ?
P1 C1 1.830(3) . ?
P2 C41 1.825(4) . ?
P2 C31 1.828(3) . ?
P2 C3 1.828(4) . ?
C01 C02 1.417(9) . ?
C01 C02' 1.533(14) . ?
C02 C02' 1.33(2) . ?
C1 C2 1.529(5) . ?
C2 C3 1.535(5) . ?
C11 C16 1.358(6) . ?
C11 C12 1.384(5) . ?
C12 C13 1.389(6) . ?
C13 C14 1.347(8) . ?
C14 C15 1.369(7) . ?
C15 C16 1.388(6) . ?
C21 C26 1.374(5) . ?
C21 C22 1.382(5) . ?
C22 C23 1.379(6) . ?
C23 C24 1.357(7) . ?
C24 C25 1.369(7) . ?
C25 C26 1.376(5) . ?
C31 C32 1.367(5) . ?
C31 C36 1.376(5) . ?
C32 C33 1.394(6) . ?
C33 C34 1.356(6) . ?
C34 C35 1.360(6) . ?
C35 C36 1.377(5) . ?
C41 C46 1.363(5) . ?
C41 C41 1.388(6) . ?
C41 C43 1.383(7) . ?
C43 C44 1.361(7) . ?
C44 C45 1.359(7) . ?
C45 C46 1.393(6) . ?
